data_4075584
loop_
_publ_author_name
'Ojo, Wilfried-Solo'
'Paugam, Eddy'
'P\'etillon, Fran\,cois Y.'
'Schollhammer, Philippe'
'Talarmin, Jean'
'Muir, Kenneth W.'

_publ_section_title
;
 Formation of C&#x2212;C, C&#x2212;N, and C&#x2212;O Links between
 Isonitrile, Cyclopentadienyl, and Hydroxide Ligands Bound to
 Molybdenum(III):&#x00A0; Syntheses and Crystal Structures of
 \m-Aminocarbyne and \m-Amino-oxycarbene Dimolybdenum Complexes
;
_journal_issue 16
_journal_name_full Organometallics
_journal_page_first 4009
_journal_paper_doi 10.1021/om060383v
_journal_volume 25
_journal_year 2006
_chemical_formula_moiety 'C40 H45 Mo2 N3 O1 S3, 0.143(O1)'
_chemical_formula_sum 'C40 H45 Mo2 N3 O1.143 S2'
_chemical_formula_weight 842.10
_chemical_name_systematic
;
 ?
;
_space_group_IT_number 14
_symmetry_cell_setting monoclinic
_symmetry_space_group_name_Hall '-P 2ybc'
_symmetry_space_group_name_H-M 'P 1 21/c 1'
_atom_sites_solution_hydrogens geom
_atom_sites_solution_primary direct
_atom_sites_solution_secondary difmap
_audit_creation_method SHELXL-97
_cell_angle_alpha 90.00
_cell_angle_beta 94.3000(10)
_cell_angle_gamma 90.00
_cell_formula_units_Z 4
_cell_length_a 8.36000(10)
_cell_length_b 16.9560(2)
_cell_length_c 26.1569(4)
_cell_measurement_reflns_used 137299
_cell_measurement_temperature 120
_cell_measurement_theta_max 27.485
_cell_measurement_theta_min 2.91
_cell_volume 3697.36(8)
_computing_cell_refinement 'HKL Scalepack (Otwinowski & Minor 1997)'
_computing_data_collection 'Collect (Nonius BV, 1997-2000)'
_computing_data_reduction 'HKL Denzo and Scalepack (Otwinowski & Minor 1997'
_computing_molecular_graphics 'Ortep-3 for Windows (Farrugia, 1997)'
_computing_publication_material 'WinGX publication routines (Farrugia, 1999)'
_computing_structure_refinement 'SHELXL-97 (Sheldrick, 1997)'
_computing_structure_solution 'SHELXS-97 (Sheldrick, 1997)'
_diffrn_ambient_temperature 293(2)
_diffrn_measured_fraction_theta_full 0.998
_diffrn_measured_fraction_theta_max 0.998
_diffrn_measurement_device_type KappaCCD
_diffrn_radiation_monochromator graphite
_diffrn_radiation_source 'fine-focus sealed tube'
_diffrn_radiation_type MoK\a
_diffrn_radiation_wavelength 0.71073
_diffrn_reflns_av_R_equivalents 0.148
_diffrn_reflns_av_sigmaI/netI 0.0724
_diffrn_reflns_limit_h_max 9
_diffrn_reflns_limit_h_min -9
_diffrn_reflns_limit_k_max 20
_diffrn_reflns_limit_k_min 0
_diffrn_reflns_limit_l_max 31
_diffrn_reflns_limit_l_min 0
_diffrn_reflns_number 39623
_diffrn_reflns_theta_full 25.00
_diffrn_reflns_theta_max 25.00
_diffrn_reflns_theta_min 3.00
_exptl_absorpt_coefficient_mu 0.827
_exptl_absorpt_correction_T_max 0.948
_exptl_absorpt_correction_T_min 0.789
_exptl_absorpt_correction_type gaussian
_exptl_absorpt_process_details
;
 ?
;
_exptl_crystal_colour red
_exptl_crystal_density_diffrn 1.513
_exptl_crystal_density_method 'not measured'
_exptl_crystal_description needle
_exptl_crystal_F_000 1724.6
_exptl_crystal_size_max 0.4
_exptl_crystal_size_mid 0.1
_exptl_crystal_size_min 0.1
_refine_diff_density_max 0.698
_refine_diff_density_min -0.608
_refine_diff_density_rms 0.117
_refine_ls_extinction_method none
_refine_ls_goodness_of_fit_ref 1.028
_refine_ls_hydrogen_treatment mixed
_refine_ls_matrix_type full
_refine_ls_number_parameters 451
_refine_ls_number_reflns 6477
_refine_ls_number_restraints 0
_refine_ls_restrained_S_all 1.028
_refine_ls_R_factor_all 0.0799
_refine_ls_R_factor_gt 0.0469
_refine_ls_shift/su_max 0.001
_refine_ls_shift/su_mean 0.000
_refine_ls_structure_factor_coef Fsqd
_refine_ls_weighting_details 'calc w=1/[\s^2^(Fo^2^)+(0.0625P)^2^+0.0000P] where P=(Fo^2^+2Fc^2^)/3'
_refine_ls_weighting_scheme calc
_refine_ls_wR_factor_gt 0.1023
_refine_ls_wR_factor_ref 0.1179
_reflns_number_gt 4520
_reflns_number_total 6477
_reflns_threshold_expression >2sigma(I)
_cod_data_source_file om060383vsi20060503_095347.cif
_cod_data_source_block 6a
_cod_database_code 4075584

loop_
_symmetry_equiv_pos_as_xyz
'x, y, z'
'-x, y+1/2, -z+1/2'
'-x, -y, -z'
'x, -y-1/2, z-1/2'

loop_
_atom_site_label
_atom_site_type_symbol
_atom_site_fract_x
_atom_site_fract_y
_atom_site_fract_z
_atom_site_U_iso_or_equiv
_atom_site_adp_type
_atom_site_occupancy
_atom_site_symmetry_multiplicity
_atom_site_calc_flag
_atom_site_refinement_flags
_atom_site_disorder_assembly
_atom_site_disorder_group
Mo1 Mo 0.27538(5) 0.70384(2) 0.363172(16) 0.01666(13) Uani 1 1 d . A .
Mo2 Mo 0.42215(5) 0.57072(3) 0.393253(16) 0.01864(14) Uani 1 1 d . A .
S1 S 0.14145(14) 0.59743(8) 0.40946(5) 0.0216(3) Uani 1 1 d . . .
S2 S 0.56365(14) 0.67751(8) 0.35392(5) 0.0237(3) Uani 1 1 d . . .
O1 O 0.4538(4) 0.6534(2) 0.45711(12) 0.0219(8) Uani 1 1 d . . .
C1 C 0.1057(6) 0.6086(3) 0.47719(19) 0.0272(13) Uani 1 1 d . . .
H1A H 0.1024 0.5575 0.4929 0.041 Uiso 1 1 calc R . .
H1B H 0.0053 0.6350 0.4801 0.041 Uiso 1 1 calc R . .
H1C H 0.1907 0.6392 0.4941 0.041 Uiso 1 1 calc R . .
C2 C 0.7181(7) 0.7200(4) 0.3964(3) 0.0293(19) Uani 0.824(9) 1 d P A 1
H2A H 0.6818 0.7232 0.4303 0.044 Uiso 0.824(9) 1 calc PR A 1
H2B H 0.7429 0.7720 0.3847 0.044 Uiso 0.824(9) 1 calc PR A 1
H2C H 0.8125 0.6877 0.3970 0.044 Uiso 0.824(9) 1 calc PR A 1
C2' C 0.624(4) 0.658(2) 0.2998(13) 0.043(10) Uiso 0.176(9) 1 d P A 2
H2'1 H 0.6803 0.7024 0.2875 0.064 Uiso 0.176(9) 1 calc PR A 2
H2'2 H 0.5333 0.6459 0.2763 0.064 Uiso 0.176(9) 1 calc PR A 2
H2'3 H 0.6942 0.6131 0.3027 0.064 Uiso 0.176(9) 1 calc PR A 2
C3 C 0.4773(8) 0.7725(4) 0.5249(2) 0.0445(16) Uani 1 1 d . A .
H3A H 0.4709 0.8215 0.5431 0.067 Uiso 0.50 1 calc PR . .
H3B H 0.5878 0.7591 0.5220 0.067 Uiso 0.50 1 calc PR . .
H3C H 0.4266 0.7316 0.5433 0.067 Uiso 0.50 1 calc PR . .
H3D H 0.5193 0.7200 0.5292 0.067 Uiso 0.50 1 calc PR . .
H3E H 0.4024 0.7824 0.5503 0.067 Uiso 0.50 1 calc PR . .
H3F H 0.5636 0.8098 0.5289 0.067 Uiso 0.50 1 calc PR . .
C11 C 0.5548(6) 0.4727(3) 0.3550(2) 0.0272(12) Uani 1 1 d . . .
H11 H 0.5771 0.4784 0.3209 0.033 Uiso 1 1 calc R A .
C12 C 0.6567(6) 0.4956(3) 0.3985(2) 0.0298(13) Uani 1 1 d . A .
H12 H 0.7567 0.5195 0.3980 0.036 Uiso 1 1 calc R . .
C13 C 0.5786(6) 0.4754(3) 0.4424(2) 0.0289(13) Uani 1 1 d . . .
H13 H 0.6188 0.4835 0.4761 0.035 Uiso 1 1 calc R A .
C14 C 0.4303(6) 0.4410(3) 0.4271(2) 0.0300(13) Uani 1 1 d . A .
H14 H 0.3557 0.4223 0.4489 0.036 Uiso 1 1 calc R . .
C15 C 0.4136(6) 0.4396(3) 0.3727(2) 0.0301(13) Uani 1 1 d . A .
H15 H 0.3260 0.4205 0.3524 0.036 Uiso 1 1 calc R . .
C21 C 0.1587(5) 0.7183(3) 0.28010(18) 0.0163(11) Uani 1 1 d . . .
C22 C 0.0385(5) 0.7248(3) 0.31581(19) 0.0219(12) Uani 1 1 d . A .
H22 H -0.0451 0.6893 0.3190 0.026 Uiso 1 1 calc R . .
C23 C 0.0666(6) 0.7932(3) 0.34533(19) 0.0218(12) Uani 1 1 d . . .
H23 H 0.0045 0.8112 0.3710 0.026 Uiso 1 1 calc R A .
C24 C 0.2069(6) 0.8302(3) 0.32912(19) 0.0220(12) Uani 1 1 d . A .
H24 H 0.2541 0.8764 0.3423 0.026 Uiso 1 1 calc R . .
C25 C 0.2609(6) 0.7832(3) 0.28904(19) 0.0215(12) Uani 1 1 d . A .
H25 H 0.3508 0.7938 0.2713 0.026 Uiso 1 1 calc R . .
N3 N 0.2457(4) 0.5831(2) 0.27758(15) 0.0168(9) Uani 1 1 d . . .
C31 C 0.2521(5) 0.5046(3) 0.25715(18) 0.0189(11) Uani 1 1 d . A .
C32 C 0.3812(6) 0.4823(3) 0.2292(2) 0.0274(13) Uani 1 1 d . . .
C33 C 0.3876(6) 0.4057(3) 0.2126(2) 0.0335(14) Uani 1 1 d . A .
H33 H 0.4703 0.3902 0.1929 0.040 Uiso 1 1 calc R . .
C34 C 0.2726(7) 0.3509(4) 0.2246(3) 0.0460(17) Uani 1 1 d . . .
H34 H 0.2823 0.2985 0.2148 0.055 Uiso 1 1 calc R A .
C35 C 0.1438(6) 0.3743(3) 0.2512(2) 0.0344(14) Uani 1 1 d . A .
H35 H 0.0663 0.3376 0.2587 0.041 Uiso 1 1 calc R . .
C36 C 0.1291(6) 0.4525(3) 0.26692(19) 0.0228(12) Uani 1 1 d . . .
C37 C 0.5112(6) 0.5406(3) 0.2177(2) 0.0383(15) Uani 1 1 d . A .
H37A H 0.5417 0.5707 0.2480 0.057 Uiso 1 1 calc R . .
H37B H 0.4715 0.5756 0.1908 0.057 Uiso 1 1 calc R . .
H37C H 0.6028 0.5126 0.2071 0.057 Uiso 1 1 calc R . .
C38 C -0.0125(6) 0.4784(3) 0.2941(2) 0.0271(13) Uani 1 1 d . A .
H38A H 0.0226 0.4963 0.3279 0.041 Uiso 1 1 calc R . .
H38B H -0.0851 0.4349 0.2965 0.041 Uiso 1 1 calc R . .
H38C H -0.0661 0.5207 0.2754 0.041 Uiso 1 1 calc R . .
C39 C 0.2986(5) 0.5995(3) 0.32730(19) 0.0190(11) Uani 1 1 d . A .
N4 N 0.1584(4) 0.6391(2) 0.19993(15) 0.0185(9) Uani 1 1 d . . .
C41 C 0.0961(6) 0.7036(3) 0.16961(18) 0.0196(11) Uani 1 1 d . A .
C42 C -0.0704(6) 0.7097(3) 0.1585(2) 0.0253(12) Uani 1 1 d . . .
C43 C -0.1280(6) 0.7697(3) 0.1255(2) 0.0306(13) Uani 1 1 d . A .
H43 H -0.2380 0.7747 0.1180 0.037 Uiso 1 1 calc R . .
C44 C -0.0265(7) 0.8214(3) 0.1040(2) 0.0321(14) Uani 1 1 d . . .
H44 H -0.0672 0.8610 0.0822 0.038 Uiso 1 1 calc R A .
C45 C 0.1381(6) 0.8140(3) 0.1152(2) 0.0301(13) Uani 1 1 d . A .
H45 H 0.2066 0.8493 0.1006 0.036 Uiso 1 1 calc R . .
C46 C 0.2028(6) 0.7555(3) 0.14739(19) 0.0212(11) Uani 1 1 d . . .
C47 C -0.1805(6) 0.6527(3) 0.1820(2) 0.0331(14) Uani 1 1 d . A .
H47A H -0.2863 0.6573 0.1653 0.050 Uiso 1 1 calc R . .
H47B H -0.1842 0.6643 0.2178 0.050 Uiso 1 1 calc R . .
H47C H -0.1417 0.6000 0.1780 0.050 Uiso 1 1 calc R . .
C48 C 0.3812(6) 0.7466(3) 0.1573(2) 0.0283(13) Uani 1 1 d . A .
H48A H 0.4154 0.6991 0.1415 0.042 Uiso 1 1 calc R . .
H48B H 0.4083 0.7440 0.1936 0.042 Uiso 1 1 calc R . .
H48C H 0.4340 0.7910 0.1433 0.042 Uiso 1 1 calc R . .
C49 C 0.1837(5) 0.6470(3) 0.24784(19) 0.0174(11) Uani 1 1 d . A .
N5 N 0.3944(5) 0.7807(3) 0.47279(16) 0.0265(10) Uani 1 1 d . . .
C51 C 0.3303(6) 0.8572(3) 0.4591(2) 0.0290(13) Uani 1 1 d . A .
C52 C 0.1681(6) 0.8728(3) 0.4650(2) 0.0314(13) Uani 1 1 d . . .
C53 C 0.1059(8) 0.9460(4) 0.4507(2) 0.0438(16) Uani 1 1 d . A .
H53 H -0.0023 0.9562 0.4537 0.053 Uiso 1 1 calc R . .
C54 C 0.2000(9) 1.0033(4) 0.4324(2) 0.0503(18) Uani 1 1 d . . .
H54 H 0.1559 1.0518 0.4227 0.060 Uiso 1 1 calc R A .
C55 C 0.3590(9) 0.9894(4) 0.4284(2) 0.0481(18) Uani 1 1 d . A .
H55 H 0.4226 1.0292 0.4162 0.058 Uiso 1 1 calc R . .
C56 C 0.4297(7) 0.9158(4) 0.4421(2) 0.0390(15) Uani 1 1 d . . .
C57 C 0.0613(7) 0.8114(4) 0.4863(2) 0.0417(16) Uani 1 1 d . A .
H57A H -0.0432 0.8335 0.4896 0.063 Uiso 1 1 calc R . .
H57B H 0.1065 0.7948 0.5194 0.063 Uiso 1 1 calc R . .
H57C H 0.0524 0.7669 0.4636 0.063 Uiso 1 1 calc R . .
C58 C 0.6065(7) 0.9037(4) 0.4384(3) 0.0561(19) Uani 1 1 d . A .
H58A H 0.6423 0.8599 0.4595 0.084 Uiso 1 1 calc R . .
H58B H 0.6633 0.9504 0.4498 0.084 Uiso 1 1 calc R . .
H58C H 0.6269 0.8931 0.4034 0.084 Uiso 1 1 calc R . .
C50 C 0.3852(5) 0.7176(3) 0.44042(19) 0.0221(12) Uani 1 1 d . A .
O1S O 0.768(3) 1.0621(14) 0.3939(9) 0.030 Uiso 0.143(7) 1 d P . .

loop_
_atom_site_aniso_label
_atom_site_aniso_U_11
_atom_site_aniso_U_22
_atom_site_aniso_U_33
_atom_site_aniso_U_23
_atom_site_aniso_U_13
_atom_site_aniso_U_12
Mo1 0.0100(2) 0.0220(3) 0.0181(2) -0.00114(19) 0.00163(17) -0.00075(18)
Mo2 0.0132(2) 0.0243(3) 0.0185(2) 0.00093(19) 0.00083(17) 0.00097(18)
S1 0.0158(6) 0.0274(7) 0.0221(7) 0.0011(6) 0.0055(5) -0.0022(5)
S2 0.0128(6) 0.0278(7) 0.0312(8) 0.0011(6) 0.0066(5) -0.0006(5)
O1 0.0174(18) 0.028(2) 0.0198(19) -0.0018(16) -0.0012(15) 0.0018(16)
C1 0.021(3) 0.039(3) 0.023(3) 0.008(3) 0.008(2) 0.000(2)
C2 0.014(3) 0.041(4) 0.033(4) -0.011(3) 0.003(3) -0.006(3)
C3 0.070(5) 0.041(4) 0.021(3) -0.005(3) -0.007(3) 0.004(3)
C11 0.031(3) 0.027(3) 0.023(3) 0.002(2) -0.004(2) 0.011(3)
C12 0.017(3) 0.032(3) 0.041(4) 0.006(3) 0.002(3) 0.010(2)
C13 0.024(3) 0.039(3) 0.023(3) 0.005(3) -0.007(2) 0.013(3)
C14 0.031(3) 0.026(3) 0.033(3) 0.010(3) -0.001(3) 0.003(2)
C15 0.028(3) 0.021(3) 0.040(4) -0.001(3) -0.003(3) 0.007(2)
C21 0.015(2) 0.019(3) 0.013(3) 0.001(2) -0.005(2) 0.002(2)
C22 0.012(2) 0.028(3) 0.025(3) 0.002(2) 0.000(2) 0.002(2)
C23 0.017(3) 0.025(3) 0.023(3) -0.004(2) 0.000(2) 0.006(2)
C24 0.020(3) 0.015(3) 0.030(3) -0.001(2) -0.005(2) -0.002(2)
C25 0.018(3) 0.027(3) 0.020(3) 0.005(2) -0.001(2) -0.002(2)
N3 0.0083(19) 0.024(2) 0.019(2) -0.0016(18) 0.0031(17) -0.0006(17)
C31 0.018(3) 0.022(3) 0.017(3) -0.002(2) -0.003(2) 0.001(2)
C32 0.022(3) 0.036(3) 0.025(3) 0.003(3) 0.001(2) 0.014(2)
C33 0.028(3) 0.037(4) 0.036(3) -0.004(3) 0.003(3) 0.013(3)
C34 0.035(3) 0.035(4) 0.066(5) -0.020(3) -0.010(3) 0.007(3)
C35 0.029(3) 0.035(4) 0.038(4) -0.003(3) -0.008(3) -0.007(3)
C36 0.021(3) 0.022(3) 0.024(3) -0.005(2) -0.003(2) -0.003(2)
C37 0.021(3) 0.045(4) 0.051(4) 0.014(3) 0.019(3) 0.006(3)
C38 0.019(3) 0.031(3) 0.030(3) 0.003(3) -0.001(2) -0.006(2)
C39 0.007(2) 0.026(3) 0.023(3) 0.000(2) 0.000(2) -0.001(2)
N4 0.015(2) 0.023(2) 0.019(2) 0.0021(19) 0.0020(17) 0.0006(18)
C41 0.019(3) 0.024(3) 0.015(3) -0.004(2) -0.002(2) 0.002(2)
C42 0.021(3) 0.030(3) 0.025(3) -0.003(2) 0.001(2) -0.002(2)
C43 0.021(3) 0.038(3) 0.033(3) -0.005(3) 0.002(2) 0.010(3)
C44 0.037(3) 0.029(3) 0.030(3) 0.007(3) -0.002(3) 0.012(3)
C45 0.028(3) 0.030(3) 0.032(3) 0.009(3) 0.006(3) -0.003(3)
C46 0.020(3) 0.025(3) 0.019(3) -0.004(2) 0.004(2) -0.004(2)
C47 0.016(3) 0.044(4) 0.038(4) 0.004(3) -0.002(2) -0.002(3)
C48 0.021(3) 0.035(3) 0.030(3) 0.005(3) 0.006(2) -0.001(2)
C49 0.006(2) 0.019(3) 0.027(3) 0.005(2) 0.002(2) -0.003(2)
N5 0.027(2) 0.032(3) 0.020(2) -0.004(2) -0.0001(19) -0.002(2)
C51 0.039(3) 0.028(3) 0.020(3) -0.012(2) 0.001(2) -0.003(3)
C52 0.033(3) 0.035(3) 0.026(3) -0.011(3) 0.000(3) 0.000(3)
C53 0.054(4) 0.038(4) 0.039(4) -0.007(3) 0.004(3) 0.008(3)
C54 0.073(5) 0.035(4) 0.043(4) -0.004(3) -0.001(4) 0.009(4)
C55 0.071(5) 0.039(4) 0.036(4) -0.005(3) 0.009(4) -0.022(4)
C56 0.044(4) 0.043(4) 0.030(3) -0.011(3) 0.004(3) -0.013(3)
C57 0.032(3) 0.050(4) 0.044(4) -0.003(3) 0.008(3) 0.002(3)
C58 0.060(5) 0.060(5) 0.048(4) -0.007(4) 0.010(4) -0.023(4)
C50 0.011(2) 0.038(3) 0.017(3) -0.002(2) 0.004(2) -0.007(2)

loop_
_atom_type_symbol
_atom_type_description
_atom_type_scat_dispersion_real
_atom_type_scat_dispersion_imag
_atom_type_scat_source
C C 0.0033 0.0016 'International Tables Vol C Tables 4.2.6.8 and 6.1.1.4'
H H 0.0000 0.0000 'International Tables Vol C Tables 4.2.6.8 and 6.1.1.4'
Mo Mo -1.6832 0.6857 'International Tables Vol C Tables 4.2.6.8 and 6.1.1.4'
N N 0.0061 0.0033 'International Tables Vol C Tables 4.2.6.8 and 6.1.1.4'
S S 0.1246 0.1234 'International Tables Vol C Tables 4.2.6.8 and 6.1.1.4'
O O 0.0106 0.0060 'International Tables Vol C Tables 4.2.6.8 and 6.1.1.4'

loop_
_geom_angle_atom_site_label_1
_geom_angle_atom_site_label_2
_geom_angle_atom_site_label_3
_geom_angle
C39 Mo1 C50 118.6(2)
C39 Mo1 C22 89.64(18)
C50 Mo1 C22 141.09(17)
C39 Mo1 C21 72.93(18)
C50 Mo1 C21 167.78(18)
C22 Mo1 C21 36.04(16)
C39 Mo1 C23 124.96(18)
C50 Mo1 C23 112.02(18)
C22 Mo1 C23 35.40(17)
C21 Mo1 C23 59.31(17)
C39 Mo1 C25 96.81(18)
C50 Mo1 C25 134.25(18)
C22 Mo1 C25 58.38(17)
C21 Mo1 C25 34.82(16)
C23 Mo1 C25 58.17(17)
C39 Mo1 C24 130.21(19)
C50 Mo1 C24 109.02(19)
C22 Mo1 C24 58.77(17)
C21 Mo1 C24 58.82(16)
C23 Mo1 C24 35.18(16)
C25 Mo1 C24 34.88(17)
C39 Mo1 S2 70.67(13)
C50 Mo1 S2 76.33(13)
C22 Mo1 S2 141.67(13)
C21 Mo1 S2 105.67(12)
C23 Mo1 S2 144.64(13)
C25 Mo1 S2 90.74(12)
C24 Mo1 S2 109.54(12)
C39 Mo1 S1 69.69(14)
C50 Mo1 S1 78.39(13)
C22 Mo1 S1 88.45(13)
C21 Mo1 S1 111.03(12)
C23 Mo1 S1 102.21(13)
C25 Mo1 S1 144.91(12)
C24 Mo1 S1 137.16(12)
S2 Mo1 S1 113.16(4)
C39 Mo1 Mo2 48.36(14)
C50 Mo1 Mo2 70.23(14)
C22 Mo1 Mo2 130.87(13)
C21 Mo1 Mo2 121.16(11)
C23 Mo1 Mo2 158.81(12)
C25 Mo1 Mo2 136.24(12)
C24 Mo1 Mo2 165.89(11)
S2 Mo1 Mo2 56.36(3)
S1 Mo1 Mo2 56.95(3)
C39 Mo2 O1 121.86(17)
C39 Mo2 C11 92.07(19)
O1 Mo2 C11 140.56(16)
C39 Mo2 C15 91.7(2)
O1 Mo2 C15 143.55(17)
C11 Mo2 C15 36.17(18)
C39 Mo2 C12 124.09(19)
O1 Mo2 C12 104.62(17)
C11 Mo2 C12 35.98(18)
C15 Mo2 C12 59.62(19)
C39 Mo2 C14 123.13(19)
O1 Mo2 C14 108.15(16)
C11 Mo2 C14 58.97(19)
C15 Mo2 C14 35.46(19)
C12 Mo2 C14 58.06(18)
C39 Mo2 C13 148.53(19)
O1 Mo2 C13 89.59(16)
C11 Mo2 C13 58.45(18)
C15 Mo2 C13 58.36(19)
C12 Mo2 C13 34.55(17)
C14 Mo2 C13 34.20(18)
C39 Mo2 S2 71.95(14)
O1 Mo2 S2 79.08(9)
C11 Mo2 S2 95.14(14)
C15 Mo2 S2 129.17(14)
C12 Mo2 S2 89.90(14)
C14 Mo2 S2 147.94(14)
C13 Mo2 S2 117.81(13)
C39 Mo2 S1 70.51(13)
O1 Mo2 S1 79.17(9)
C11 Mo2 S1 135.62(14)
C15 Mo2 S1 101.91(14)
C12 Mo2 S1 154.06(14)
C14 Mo2 S1 96.16(14)
C13 Mo2 S1 121.49(13)
S2 Mo2 S1 115.89(4)
C39 Mo2 Mo1 48.85(14)
O1 Mo2 Mo1 73.02(9)
C11 Mo2 Mo1 136.08(13)
C15 Mo2 Mo1 138.58(14)
C12 Mo2 Mo1 147.96(13)
C14 Mo2 Mo1 153.85(13)
C13 Mo2 Mo1 162.53(14)
S2 Mo2 Mo1 58.09(3)
S1 Mo2 Mo1 57.96(3)
C1 S1 Mo2 114.44(17)
C1 S1 Mo1 120.59(18)
Mo2 S1 Mo1 65.10(3)
C2' S2 C2 112.3(13)
C2' S2 Mo2 114.9(13)
C2 S2 Mo2 112.8(2)
C2' S2 Mo1 120.3(13)
C2 S2 Mo1 121.8(2)
Mo2 S2 Mo1 65.54(3)
C50 O1 Mo2 104.9(3)
S1 C1 H1A 109.5
S1 C1 H1B 109.5
H1A C1 H1B 109.5
S1 C1 H1C 109.5
H1A C1 H1C 109.5
H1B C1 H1C 109.5
S2 C2 H2A 109.5
S2 C2 H2B 109.5
S2 C2 H2C 109.5
S2 C2' H2'1 109.5
S2 C2' H2'2 109.5
H2'1 C2' H2'2 109.5
S2 C2' H2'3 109.5
H2'1 C2' H2'3 109.5
H2'2 C2' H2'3 109.5
N5 C3 H3A 109.5
N5 C3 H3B 109.5
H3A C3 H3B 109.5
N5 C3 H3C 109.5
H3A C3 H3C 109.5
H3B C3 H3C 109.5
N5 C3 H3D 109.5
H3A C3 H3D 141.1
H3B C3 H3D 56.3
H3C C3 H3D 56.3
N5 C3 H3E 109.5
H3A C3 H3E 56.3
H3B C3 H3E 141.1
H3C C3 H3E 56.3
H3D C3 H3E 109.5
N5 C3 H3F 109.5
H3A C3 H3F 56.3
H3B C3 H3F 56.3
H3C C3 H3F 141.1
H3D C3 H3F 109.5
H3E C3 H3F 109.5
C15 C11 C12 108.1(5)
C15 C11 Mo2 72.5(3)
C12 C11 Mo2 74.4(3)
C15 C11 H11 126.0
C12 C11 H11 126.0
Mo2 C11 H11 119.0
C13 C12 C11 107.4(5)
C13 C12 Mo2 75.0(3)
C11 C12 Mo2 69.6(3)
C13 C12 H12 126.3
C11 C12 H12 126.3
Mo2 C12 H12 120.9
C14 C13 C12 109.0(5)
C14 C13 Mo2 72.1(3)
C12 C13 Mo2 70.5(3)
C14 C13 H13 125.5
C12 C13 H13 125.5
Mo2 C13 H13 123.6
C13 C14 C15 108.1(5)
C13 C14 Mo2 73.7(3)
C15 C14 Mo2 69.1(3)
C13 C14 H14 126.0
C15 C14 H14 126.0
Mo2 C14 H14 122.9
C11 C15 C14 107.5(5)
C11 C15 Mo2 71.3(3)
C14 C15 Mo2 75.5(3)
C11 C15 H15 126.3
C14 C15 H15 126.3
Mo2 C15 H15 118.8
C25 C21 C22 106.3(4)
C25 C21 C49 128.2(4)
C22 C21 C49 124.4(4)
C25 C21 Mo1 73.7(3)
C22 C21 Mo1 70.3(3)
C49 C21 Mo1 112.0(3)
C23 C22 C21 109.0(4)
C23 C22 Mo1 74.2(3)
C21 C22 Mo1 73.6(3)
C23 C22 H22 125.5
C21 C22 H22 125.5
Mo1 C22 H22 118.5
C22 C23 C24 108.0(4)
C22 C23 Mo1 70.4(3)
C24 C23 Mo1 74.1(3)
C22 C23 H23 126.0
C24 C23 H23 126.0
Mo1 C23 H23 121.2
C25 C24 C23 106.7(4)
C25 C24 Mo1 71.8(3)
C23 C24 Mo1 70.8(3)
C25 C24 H24 126.7
C23 C24 H24 126.7
Mo1 C24 H24 122.5
C21 C25 C24 110.0(4)
C21 C25 Mo1 71.5(3)
C24 C25 Mo1 73.3(3)
C21 C25 H25 125.0
C24 C25 H25 125.0
Mo1 C25 H25 121.8
C39 N3 C49 116.5(4)
C39 N3 C31 121.5(4)
C49 N3 C31 121.9(4)
C36 C31 C32 122.2(5)
C36 C31 N3 118.1(4)
C32 C31 N3 119.7(4)
C33 C32 C31 118.1(5)
C33 C32 C37 120.6(5)
C31 C32 C37 121.3(5)
C32 C33 C34 121.1(5)
C32 C33 H33 119.5
C34 C33 H33 119.5
C35 C34 C33 120.0(6)
C35 C34 H34 120.0
C33 C34 H34 120.0
C34 C35 C36 120.6(5)
C34 C35 H35 119.7
C36 C35 H35 119.7
C31 C36 C35 117.8(5)
C31 C36 C38 121.6(4)
C35 C36 C38 120.7(5)
C32 C37 H37A 109.5
C32 C37 H37B 109.5
H37A C37 H37B 109.5
C32 C37 H37C 109.5
H37A C37 H37C 109.5
H37B C37 H37C 109.5
C36 C38 H38A 109.5
C36 C38 H38B 109.5
H38A C38 H38B 109.5
C36 C38 H38C 109.5
H38A C38 H38C 109.5
H38B C38 H38C 109.5
N3 C39 Mo2 151.2(4)
N3 C39 Mo1 125.7(4)
Mo2 C39 Mo1 82.80(19)
C49 N4 C41 119.9(4)
C42 C41 C46 121.1(5)
C42 C41 N4 119.1(4)
C46 C41 N4 119.5(4)
C43 C42 C41 118.1(5)
C43 C42 C47 122.0(5)
C41 C42 C47 119.9(5)
C44 C43 C42 121.7(5)
C44 C43 H43 119.2
C42 C43 H43 119.2
C43 C44 C45 119.3(5)
C43 C44 H44 120.4
C45 C44 H44 120.4
C46 C45 C44 121.9(5)
C46 C45 H45 119.1
C44 C45 H45 119.1
C45 C46 C41 117.9(4)
C45 C46 C48 121.0(4)
C41 C46 C48 121.1(4)
C42 C47 H47A 109.5
C42 C47 H47B 109.5
H47A C47 H47B 109.5
C42 C47 H47C 109.5
H47A C47 H47C 109.5
H47B C47 H47C 109.5
C46 C48 H48A 109.5
C46 C48 H48B 109.5
H48A C48 H48B 109.5
C46 C48 H48C 109.5
H48A C48 H48C 109.5
H48B C48 H48C 109.5
N4 C49 N3 119.6(4)
N4 C49 C21 128.6(4)
N3 C49 C21 111.8(4)
C50 N5 C51 123.4(4)
C50 N5 C3 119.8(4)
C51 N5 C3 116.8(4)
C56 C51 C52 120.5(5)
C56 C51 N5 120.2(5)
C52 C51 N5 119.2(5)
C53 C52 C51 119.1(5)
C53 C52 C57 119.9(5)
C51 C52 C57 121.1(5)
C54 C53 C52 121.3(6)
C54 C53 H53 119.4
C52 C53 H53 119.4
C53 C54 C55 119.9(6)
C53 C54 H54 120.1
C55 C54 H54 120.1
C54 C55 C56 121.6(6)
C54 C55 H55 119.2
C56 C55 H55 119.2
C51 C56 C55 117.5(6)
C51 C56 C58 122.6(6)
C55 C56 C58 119.8(6)
C52 C57 H57A 109.5
C52 C57 H57B 109.5
H57A C57 H57B 109.5
C52 C57 H57C 109.5
H57A C57 H57C 109.5
H57B C57 H57C 109.5
C56 C58 H58A 109.5
C56 C58 H58B 109.5
H58A C58 H58B 109.5
C56 C58 H58C 109.5
H58A C58 H58C 109.5
H58B C58 H58C 109.5
O1 C50 N5 116.7(4)
O1 C50 Mo1 111.8(3)
N5 C50 Mo1 131.6(4)

loop_
_geom_bond_atom_site_label_1
_geom_bond_atom_site_label_2
_geom_bond_distance
Mo1 C39 2.019(5)
Mo1 C50 2.168(5)
Mo1 C22 2.284(5)
Mo1 C21 2.327(5)
Mo1 C23 2.332(5)
Mo1 C25 2.356(5)
Mo1 C24 2.375(5)
Mo1 S2 2.4806(12)
Mo1 S1 2.4856(13)
Mo1 Mo2 2.6598(6)
Mo2 C39 2.004(5)
Mo2 O1 2.181(3)
Mo2 C11 2.272(5)
Mo2 C15 2.287(5)
Mo2 C12 2.334(5)
Mo2 C14 2.371(5)
Mo2 C13 2.392(5)
Mo2 S2 2.4328(13)
Mo2 S1 2.4579(12)
S1 C1 1.828(5)
S2 C2' 1.57(3)
S2 C2 1.791(6)
O1 C50 1.291(6)
C1 H1A 0.9600
C1 H1B 0.9600
C1 H1C 0.9600
C2 H2A 0.9600
C2 H2B 0.9600
C2 H2C 0.9600
C2' H2'1 0.9600
C2' H2'2 0.9600
C2' H2'3 0.9600
C3 N5 1.489(7)
C3 H3A 0.9600
C3 H3B 0.9600
C3 H3C 0.9600
C3 H3D 0.9600
C3 H3E 0.9600
C3 H3F 0.9600
C11 C15 1.416(7)
C11 C12 1.424(7)
C11 H11 0.9300
C12 C13 1.404(7)
C12 H12 0.9300
C13 C14 1.401(7)
C13 H13 0.9300
C14 C15 1.421(8)
C14 H14 0.9300
C15 H15 0.9300
C21 C25 1.401(7)
C21 C22 1.427(6)
C21 C49 1.498(7)
C22 C23 1.404(7)
C22 H22 0.9300
C23 C24 1.423(7)
C23 H23 0.9300
C24 C25 1.418(7)
C24 H24 0.9300
C25 H25 0.9300
N3 C39 1.370(6)
N3 C49 1.409(6)
N3 C31 1.436(6)
C31 C36 1.394(7)
C31 C32 1.400(6)
C32 C33 1.373(7)
C32 C37 1.516(7)
C33 C34 1.390(8)
C33 H33 0.9300
C34 C35 1.384(8)
C34 H34 0.9300
C35 C36 1.396(7)
C35 H35 0.9300
C36 C38 1.492(7)
C37 H37A 0.9600
C37 H37B 0.9600
C37 H37C 0.9600
C38 H38A 0.9600
C38 H38B 0.9600
C38 H38C 0.9600
N4 C49 1.262(6)
N4 C41 1.427(6)
C41 C42 1.405(7)
C41 C46 1.409(7)
C42 C43 1.395(7)
C42 C47 1.498(7)
C43 C44 1.371(7)
C43 H43 0.9300
C44 C45 1.390(7)
C44 H44 0.9300
C45 C46 1.384(7)
C45 H45 0.9300
C46 C48 1.502(7)
C47 H47A 0.9600
C47 H47B 0.9600
C47 H47C 0.9600
C48 H48A 0.9600
C48 H48B 0.9600
C48 H48C 0.9600
N5 C50 1.363(6)
N5 C51 1.440(7)
C51 C56 1.388(8)
C51 C52 1.401(7)
C52 C53 1.386(8)
C52 C57 1.506(8)
C53 C54 1.358(9)
C53 H53 0.9300
C54 C55 1.362(9)
C54 H54 0.9300
C55 C56 1.416(9)
C55 H55 0.9300
C56 C58 1.502(8)
C57 H57A 0.9600
C57 H57B 0.9600
C57 H57C 0.9600
C58 H58A 0.9600
C58 H58B 0.9600
C58 H58C 0.9600

loop_
_geom_torsion_atom_site_label_1
_geom_torsion_atom_site_label_2
_geom_torsion_atom_site_label_3
_geom_torsion_atom_site_label_4
_geom_torsion
C50 Mo1 Mo2 C39 -179.8(2)
C22 Mo1 Mo2 C39 38.7(2)
C21 Mo1 Mo2 C39 -4.7(2)
C23 Mo1 Mo2 C39 80.1(4)
C25 Mo1 Mo2 C39 -45.7(2)
C24 Mo1 Mo2 C39 -90.3(5)
S2 Mo1 Mo2 C39 -93.41(17)
S1 Mo1 Mo2 C39 91.39(17)
C39 Mo1 Mo2 O1 -179.06(19)
C50 Mo1 Mo2 O1 1.11(15)
C22 Mo1 Mo2 O1 -140.39(18)
C21 Mo1 Mo2 O1 176.19(15)
C23 Mo1 Mo2 O1 -99.0(4)
C25 Mo1 Mo2 O1 135.28(19)
C24 Mo1 Mo2 O1 90.6(5)
S2 Mo1 Mo2 O1 87.53(9)
S1 Mo1 Mo2 O1 -87.67(9)
C39 Mo1 Mo2 C11 33.0(3)
C50 Mo1 Mo2 C11 -146.8(2)
C22 Mo1 Mo2 C11 71.7(3)
C21 Mo1 Mo2 C11 28.3(2)
C23 Mo1 Mo2 C11 113.1(4)
C25 Mo1 Mo2 C11 -12.6(3)
C24 Mo1 Mo2 C11 -57.3(5)
S2 Mo1 Mo2 C11 -60.4(2)
S1 Mo1 Mo2 C11 124.4(2)
C39 Mo1 Mo2 C15 -21.4(3)
C50 Mo1 Mo2 C15 158.8(2)
C22 Mo1 Mo2 C15 17.3(3)
C21 Mo1 Mo2 C15 -26.1(2)
C23 Mo1 Mo2 C15 58.7(4)
C25 Mo1 Mo2 C15 -67.0(3)
C24 Mo1 Mo2 C15 -111.7(5)
S2 Mo1 Mo2 C15 -114.8(2)
S1 Mo1 Mo2 C15 70.0(2)
C39 Mo1 Mo2 C12 90.4(3)
C50 Mo1 Mo2 C12 -89.5(3)
C22 Mo1 Mo2 C12 129.1(3)
C21 Mo1 Mo2 C12 85.6(3)
C23 Mo1 Mo2 C12 170.4(4)
C25 Mo1 Mo2 C12 44.7(3)
C24 Mo1 Mo2 C12 0.0(6)
S2 Mo1 Mo2 C12 -3.0(3)
S1 Mo1 Mo2 C12 -178.2(3)
C39 Mo1 Mo2 C14 -82.3(4)
C50 Mo1 Mo2 C14 97.8(3)
C22 Mo1 Mo2 C14 -43.7(4)
C21 Mo1 Mo2 C14 -87.1(3)
C23 Mo1 Mo2 C14 -2.3(5)
C25 Mo1 Mo2 C14 -128.0(4)
C24 Mo1 Mo2 C14 -172.7(6)
S2 Mo1 Mo2 C14 -175.8(3)
S1 Mo1 Mo2 C14 9.1(3)
C39 Mo1 Mo2 C13 174.9(4)
C50 Mo1 Mo2 C13 -4.9(4)
C22 Mo1 Mo2 C13 -146.4(4)
C21 Mo1 Mo2 C13 170.2(4)
C23 Mo1 Mo2 C13 -105.0(5)
C25 Mo1 Mo2 C13 129.3(4)
C24 Mo1 Mo2 C13 84.6(7)
S2 Mo1 Mo2 C13 81.5(4)
S1 Mo1 Mo2 C13 -93.7(4)
C39 Mo1 Mo2 S2 93.41(17)
C50 Mo1 Mo2 S2 -86.42(13)
C22 Mo1 Mo2 S2 132.09(17)
C21 Mo1 Mo2 S2 88.67(14)
C23 Mo1 Mo2 S2 173.5(4)
C25 Mo1 Mo2 S2 47.75(18)
C24 Mo1 Mo2 S2 3.1(5)
S1 Mo1 Mo2 S2 -175.20(5)
C39 Mo1 Mo2 S1 -91.39(17)
C50 Mo1 Mo2 S1 88.78(13)
C22 Mo1 Mo2 S1 -52.72(16)
C21 Mo1 Mo2 S1 -96.14(14)
C23 Mo1 Mo2 S1 -11.3(3)
C25 Mo1 Mo2 S1 -137.05(17)
C24 Mo1 Mo2 S1 178.3(5)
S2 Mo1 Mo2 S1 175.20(5)
C39 Mo2 S1 C1 -166.9(3)
O1 Mo2 S1 C1 -37.3(2)
C11 Mo2 S1 C1 121.0(3)
C15 Mo2 S1 C1 105.5(2)
C12 Mo2 S1 C1 63.9(4)
C14 Mo2 S1 C1 70.1(2)
C13 Mo2 S1 C1 45.5(3)
S2 Mo2 S1 C1 -109.4(2)
Mo1 Mo2 S1 C1 -113.9(2)
C39 Mo2 S1 Mo1 -52.99(15)
O1 Mo2 S1 Mo1 76.65(9)
C11 Mo2 S1 Mo1 -125.12(19)
C15 Mo2 S1 Mo1 -140.54(15)
C12 Mo2 S1 Mo1 177.9(3)
C14 Mo2 S1 Mo1 -176.00(14)
C13 Mo2 S1 Mo1 159.43(16)
S2 Mo2 S1 Mo1 4.53(5)
C39 Mo1 S1 C1 157.6(2)
C50 Mo1 S1 C1 30.9(2)
C22 Mo1 S1 C1 -112.2(2)
C21 Mo1 S1 C1 -140.9(2)
C23 Mo1 S1 C1 -79.4(2)
C25 Mo1 S1 C1 -130.3(3)
C24 Mo1 S1 C1 -74.6(3)
S2 Mo1 S1 C1 100.4(2)
Mo2 Mo1 S1 C1 104.8(2)
C39 Mo1 S1 Mo2 52.81(14)
C50 Mo1 S1 Mo2 -73.85(14)
C22 Mo1 S1 Mo2 142.99(13)
C21 Mo1 S1 Mo2 114.28(12)
C23 Mo1 S1 Mo2 175.84(13)
C25 Mo1 S1 Mo2 124.9(2)
C24 Mo1 S1 Mo2 -179.38(18)
S2 Mo1 S1 Mo2 -4.35(5)
C39 Mo2 S2 C2' -61.3(14)
O1 Mo2 S2 C2' 169.8(14)
C11 Mo2 S2 C2' 29.2(14)
C15 Mo2 S2 C2' 15.7(14)
C12 Mo2 S2 C2' 64.8(14)
C14 Mo2 S2 C2' 62.9(14)
C13 Mo2 S2 C2' 86.1(14)
S1 Mo2 S2 C2' -118.1(14)
Mo1 Mo2 S2 C2' -113.6(14)
C39 Mo2 S2 C2 168.2(3)
O1 Mo2 S2 C2 39.2(2)
C11 Mo2 S2 C2 -101.3(3)
C15 Mo2 S2 C2 -114.9(3)
C12 Mo2 S2 C2 -65.7(3)
C14 Mo2 S2 C2 -67.6(3)
C13 Mo2 S2 C2 -44.5(3)
S1 Mo2 S2 C2 111.4(2)
Mo1 Mo2 S2 C2 115.9(2)
C39 Mo2 S2 Mo1 52.23(14)
O1 Mo2 S2 Mo1 -76.69(9)
C11 Mo2 S2 Mo1 142.74(13)
C15 Mo2 S2 Mo1 129.21(18)
C12 Mo2 S2 Mo1 178.39(14)
C14 Mo2 S2 Mo1 176.5(3)
C13 Mo2 S2 Mo1 -160.38(15)
S1 Mo2 S2 Mo1 -4.53(5)
C39 Mo1 S2 C2' 53.4(15)
C50 Mo1 S2 C2' -179.2(15)
C22 Mo1 S2 C2' -9.6(15)
C21 Mo1 S2 C2' -11.7(15)
C23 Mo1 S2 C2' -70.3(15)
C25 Mo1 S2 C2' -43.6(14)
C24 Mo1 S2 C2' -73.6(15)
S1 Mo1 S2 C2' 110.0(14)
Mo2 Mo1 S2 C2' 105.6(14)
C39 Mo1 S2 C2 -154.9(3)
C50 Mo1 S2 C2 -27.5(3)
C22 Mo1 S2 C2 142.2(3)
C21 Mo1 S2 C2 140.0(3)
C23 Mo1 S2 C2 81.4(4)
C25 Mo1 S2 C2 108.2(3)
C24 Mo1 S2 C2 78.2(3)
S1 Mo1 S2 C2 -98.3(3)
Mo2 Mo1 S2 C2 -102.6(3)
C39 Mo1 S2 Mo2 -52.24(15)
C50 Mo1 S2 Mo2 75.15(14)
C22 Mo1 S2 Mo2 -115.2(2)
C21 Mo1 S2 Mo2 -117.31(12)
C23 Mo1 S2 Mo2 -175.9(2)
C25 Mo1 S2 Mo2 -149.20(12)
C24 Mo1 S2 Mo2 -179.21(13)
S1 Mo1 S2 Mo2 4.38(5)
C39 Mo2 O1 C50 -2.6(3)
C11 Mo2 O1 C50 142.7(3)
C15 Mo2 O1 C50 -156.8(3)
C12 Mo2 O1 C50 144.9(3)
C14 Mo2 O1 C50 -154.4(3)
C13 Mo2 O1 C50 176.4(3)
S2 Mo2 O1 C50 57.9(3)
S1 Mo2 O1 C50 -61.4(3)
Mo1 Mo2 O1 C50 -1.8(2)
C39 Mo2 C11 C15 -90.0(3)
O1 Mo2 C11 C15 118.9(3)
C12 Mo2 C11 C15 115.2(5)
C14 Mo2 C11 C15 38.0(3)
C13 Mo2 C11 C15 78.3(3)
S2 Mo2 C11 C15 -162.1(3)
S1 Mo2 C11 C15 -26.2(4)
Mo1 Mo2 C11 C15 -114.3(3)
C39 Mo2 C11 C12 154.8(3)
O1 Mo2 C11 C12 3.7(4)
C15 Mo2 C11 C12 -115.2(5)
C14 Mo2 C11 C12 -77.2(3)
C13 Mo2 C11 C12 -36.9(3)
S2 Mo2 C11 C12 82.7(3)
S1 Mo2 C11 C12 -141.3(3)
Mo1 Mo2 C11 C12 130.5(3)
C15 C11 C12 C13 0.8(6)
Mo2 C11 C12 C13 66.0(4)
C15 C11 C12 Mo2 -65.2(3)
C39 Mo2 C12 C13 -146.4(3)
O1 Mo2 C12 C13 66.9(3)
C11 Mo2 C12 C13 -115.5(5)
C15 Mo2 C12 C13 -77.2(4)
C14 Mo2 C12 C13 -35.6(3)
S2 Mo2 C12 C13 145.6(3)
S1 Mo2 C12 C13 -28.4(5)
Mo1 Mo2 C12 C13 148.2(3)
C39 Mo2 C12 C11 -30.9(4)
O1 Mo2 C12 C11 -177.6(3)
C15 Mo2 C12 C11 38.3(3)
C14 Mo2 C12 C11 79.9(3)
C13 Mo2 C12 C11 115.5(5)
S2 Mo2 C12 C11 -98.9(3)
S1 Mo2 C12 C11 87.1(4)
Mo1 Mo2 C12 C11 -96.3(4)
C11 C12 C13 C14 -0.4(6)
Mo2 C12 C13 C14 62.1(4)
C11 C12 C13 Mo2 -62.5(3)
C39 Mo2 C13 C14 -57.2(5)
O1 Mo2 C13 C14 124.4(3)
C11 Mo2 C13 C14 -80.0(4)
C15 Mo2 C13 C14 -37.3(3)
C12 Mo2 C13 C14 -118.5(5)
S2 Mo2 C13 C14 -158.2(3)
S1 Mo2 C13 C14 47.4(4)
Mo1 Mo2 C13 C14 130.1(4)
C39 Mo2 C13 C12 61.3(5)
O1 Mo2 C13 C12 -117.1(3)
C11 Mo2 C13 C12 38.5(3)
C15 Mo2 C13 C12 81.2(4)
C14 Mo2 C13 C12 118.5(5)
S2 Mo2 C13 C12 -39.7(4)
S1 Mo2 C13 C12 165.9(3)
Mo1 Mo2 C13 C12 -111.4(4)
C12 C13 C14 C15 -0.2(6)
Mo2 C13 C14 C15 60.9(4)
C12 C13 C14 Mo2 -61.1(4)
C39 Mo2 C14 C13 148.4(3)
O1 Mo2 C14 C13 -60.3(3)
C11 Mo2 C14 C13 78.4(3)
C15 Mo2 C14 C13 117.2(5)
C12 Mo2 C14 C13 35.9(3)
S2 Mo2 C14 C13 38.2(5)
S1 Mo2 C14 C13 -140.9(3)
Mo1 Mo2 C14 C13 -148.6(3)
C39 Mo2 C14 C15 31.2(4)
O1 Mo2 C14 C15 -177.5(3)
C11 Mo2 C14 C15 -38.8(3)
C12 Mo2 C14 C15 -81.3(3)
C13 Mo2 C14 C15 -117.2(5)
S2 Mo2 C14 C15 -79.0(4)
S1 Mo2 C14 C15 101.9(3)
Mo1 Mo2 C14 C15 94.2(4)
C12 C11 C15 C14 -1.0(6)
Mo2 C11 C15 C14 -67.4(4)
C12 C11 C15 Mo2 66.4(4)
C13 C14 C15 C11 0.8(6)
Mo2 C14 C15 C11 64.7(3)
C13 C14 C15 Mo2 -63.9(4)
C39 Mo2 C15 C11 91.2(3)
O1 Mo2 C15 C11 -110.5(3)
C12 Mo2 C15 C11 -38.0(3)
C14 Mo2 C15 C11 -114.5(5)
C13 Mo2 C15 C11 -78.6(3)
S2 Mo2 C15 C11 23.3(4)
S1 Mo2 C15 C11 161.6(3)
Mo1 Mo2 C15 C11 107.1(3)
C39 Mo2 C15 C14 -154.3(3)
O1 Mo2 C15 C14 4.0(5)
C11 Mo2 C15 C14 114.5(5)
C12 Mo2 C15 C14 76.5(3)
C13 Mo2 C15 C14 36.0(3)
S2 Mo2 C15 C14 137.8(3)
S1 Mo2 C15 C14 -83.9(3)
Mo1 Mo2 C15 C14 -138.4(3)
C39 Mo1 C21 C25 -131.2(3)
C50 Mo1 C21 C25 30.1(9)
C22 Mo1 C21 C25 114.5(4)
C23 Mo1 C21 C25 77.2(3)
C24 Mo1 C21 C25 36.0(3)
S2 Mo1 C21 C25 -67.7(3)
S1 Mo1 C21 C25 169.3(2)
Mo2 Mo1 C21 C25 -127.5(3)
C39 Mo1 C21 C22 114.2(3)
C50 Mo1 C21 C22 -84.4(8)
C23 Mo1 C21 C22 -37.3(3)
C25 Mo1 C21 C22 -114.5(4)
C24 Mo1 C21 C22 -78.6(3)
S2 Mo1 C21 C22 177.8(3)
S1 Mo1 C21 C22 54.7(3)
Mo2 Mo1 C21 C22 117.9(3)
C39 Mo1 C21 C49 -6.0(3)
C50 Mo1 C21 C49 155.4(7)
C22 Mo1 C21 C49 -120.2(4)
C23 Mo1 C21 C49 -157.5(4)
C25 Mo1 C21 C49 125.3(4)
C24 Mo1 C21 C49 161.2(4)
S2 Mo1 C21 C49 57.6(3)
S1 Mo1 C21 C49 -65.5(3)
Mo2 Mo1 C21 C49 -2.2(3)
C25 C21 C22 C23 0.8(5)
C49 C21 C22 C23 170.0(4)
Mo1 C21 C22 C23 66.3(3)
C25 C21 C22 Mo1 -65.5(3)
C49 C21 C22 Mo1 103.7(4)
C39 Mo1 C22 C23 -176.5(3)
C50 Mo1 C22 C23 44.5(4)
C21 Mo1 C22 C23 -115.9(4)
C25 Mo1 C22 C23 -78.3(3)
C24 Mo1 C22 C23 -37.2(3)
S2 Mo1 C22 C23 -119.3(3)
S1 Mo1 C22 C23 113.8(3)
Mo2 Mo1 C22 C23 155.6(2)
C39 Mo1 C22 C21 -60.7(3)
C50 Mo1 C22 C21 160.4(3)
C23 Mo1 C22 C21 115.9(4)
C25 Mo1 C22 C21 37.6(3)
C24 Mo1 C22 C21 78.7(3)
S2 Mo1 C22 C21 -3.5(4)
S1 Mo1 C22 C21 -130.3(3)
Mo2 Mo1 C22 C21 -88.5(3)
C21 C22 C23 C24 -0.9(6)
Mo1 C22 C23 C24 65.0(3)
C21 C22 C23 Mo1 -65.9(3)
C39 Mo1 C23 C22 4.2(4)
C50 Mo1 C23 C22 -151.6(3)
C21 Mo1 C23 C22 38.0(3)
C25 Mo1 C23 C22 79.0(3)
C24 Mo1 C23 C22 116.3(4)
S2 Mo1 C23 C22 110.9(3)
S1 Mo1 C23 C22 -69.4(3)
Mo2 Mo1 C23 C22 -59.7(5)
C39 Mo1 C23 C24 -112.0(3)
C50 Mo1 C23 C24 92.1(3)
C22 Mo1 C23 C24 -116.3(4)
C21 Mo1 C23 C24 -78.3(3)
C25 Mo1 C23 C24 -37.3(3)
S2 Mo1 C23 C24 -5.4(4)
S1 Mo1 C23 C24 174.3(3)
Mo2 Mo1 C23 C24 -176.0(3)
C22 C23 C24 C25 0.6(6)
Mo1 C23 C24 C25 63.3(3)
C22 C23 C24 Mo1 -62.7(3)
C39 Mo1 C24 C25 -19.8(4)
C50 Mo1 C24 C25 142.8(3)
C22 Mo1 C24 C25 -78.3(3)
C21 Mo1 C24 C25 -35.9(3)
C23 Mo1 C24 C25 -115.7(4)
S2 Mo1 C24 C25 61.0(3)
S1 Mo1 C24 C25 -123.9(3)
Mo2 Mo1 C24 C25 58.3(6)
C39 Mo1 C24 C23 95.9(3)
C50 Mo1 C24 C23 -101.5(3)
C22 Mo1 C24 C23 37.4(3)
C21 Mo1 C24 C23 79.8(3)
C25 Mo1 C24 C23 115.7(4)
S2 Mo1 C24 C23 176.7(3)
S1 Mo1 C24 C23 -8.1(4)
Mo2 Mo1 C24 C23 174.0(4)
C22 C21 C25 C24 -0.4(5)
C49 C21 C25 C24 -169.1(5)
Mo1 C21 C25 C24 -63.6(4)
C22 C21 C25 Mo1 63.2(3)
C49 C21 C25 Mo1 -105.4(5)
C23 C24 C25 C21 -0.1(6)
Mo1 C24 C25 C21 62.5(3)
C23 C24 C25 Mo1 -62.6(3)
C39 Mo1 C25 C21 46.4(3)
C50 Mo1 C25 C21 -171.5(3)
C22 Mo1 C25 C21 -38.9(3)
C23 Mo1 C25 C21 -80.8(3)
C24 Mo1 C25 C21 -118.5(4)
S2 Mo1 C25 C21 117.0(3)
S1 Mo1 C25 C21 -17.6(4)
Mo2 Mo1 C25 C21 79.0(3)
C39 Mo1 C25 C24 164.9(3)
C50 Mo1 C25 C24 -53.0(4)
C22 Mo1 C25 C24 79.5(3)
C21 Mo1 C25 C24 118.5(4)
C23 Mo1 C25 C24 37.7(3)
S2 Mo1 C25 C24 -124.5(3)
S1 Mo1 C25 C24 100.9(3)
Mo2 Mo1 C25 C24 -162.6(2)
C39 N3 C31 C36 82.2(6)
C49 N3 C31 C36 -97.2(5)
C39 N3 C31 C32 -96.6(5)
C49 N3 C31 C32 84.0(6)
C36 C31 C32 C33 -2.1(8)
N3 C31 C32 C33 176.6(5)
C36 C31 C32 C37 178.3(5)
N3 C31 C32 C37 -2.9(7)
C31 C32 C33 C34 -2.2(8)
C37 C32 C33 C34 177.3(5)
C32 C33 C34 C35 3.8(9)
C33 C34 C35 C36 -1.0(9)
C32 C31 C36 C35 4.8(8)
N3 C31 C36 C35 -174.0(4)
C32 C31 C36 C38 -176.3(5)
N3 C31 C36 C38 4.9(7)
C34 C35 C36 C31 -3.2(8)
C34 C35 C36 C38 177.9(5)
C49 N3 C39 Mo2 -164.6(6)
C31 N3 C39 Mo2 15.9(9)
C49 N3 C39 Mo1 6.4(5)
C31 N3 C39 Mo1 -173.1(3)
O1 Mo2 C39 N3 173.7(6)
C11 Mo2 C39 N3 14.9(7)
C15 Mo2 C39 N3 -21.3(7)
C12 Mo2 C39 N3 32.5(8)
C14 Mo2 C39 N3 -38.8(8)
C13 Mo2 C39 N3 -4.4(9)
S2 Mo2 C39 N3 109.6(7)
S1 Mo2 C39 N3 -123.3(7)
Mo1 Mo2 C39 N3 172.7(8)
O1 Mo2 C39 Mo1 1.1(2)
C11 Mo2 C39 Mo1 -157.76(17)
C15 Mo2 C39 Mo1 166.05(17)
C12 Mo2 C39 Mo1 -140.17(18)
C14 Mo2 C39 Mo1 148.56(17)
C13 Mo2 C39 Mo1 -177.1(3)
S2 Mo2 C39 Mo1 -63.03(11)
S1 Mo2 C39 Mo1 64.01(10)
C50 Mo1 C39 N3 -175.5(3)
C22 Mo1 C39 N3 32.5(4)
C21 Mo1 C39 N3 0.1(4)
C23 Mo1 C39 N3 30.1(5)
C25 Mo1 C39 N3 -25.5(4)
C24 Mo1 C39 N3 -14.3(5)
S2 Mo1 C39 N3 -113.9(4)
S1 Mo1 C39 N3 121.0(4)
Mo2 Mo1 C39 N3 -175.7(5)
C50 Mo1 C39 Mo2 0.2(2)
C22 Mo1 C39 Mo2 -151.80(16)
C21 Mo1 C39 Mo2 175.76(18)
C23 Mo1 C39 Mo2 -154.25(16)
C25 Mo1 C39 Mo2 150.12(15)
C24 Mo1 C39 Mo2 161.38(15)
S2 Mo1 C39 Mo2 61.74(10)
S1 Mo1 C39 Mo2 -63.32(11)
C49 N4 C41 C42 -93.4(6)
C49 N4 C41 C46 92.6(5)
C46 C41 C42 C43 -1.2(8)
N4 C41 C42 C43 -175.1(5)
C46 C41 C42 C47 178.9(5)
N4 C41 C42 C47 5.0(7)
C41 C42 C43 C44 0.4(8)
C47 C42 C43 C44 -179.7(5)
C42 C43 C44 C45 0.1(9)
C43 C44 C45 C46 0.2(9)
C44 C45 C46 C41 -1.0(8)
C44 C45 C46 C48 177.6(5)
C42 C41 C46 C45 1.5(7)
N4 C41 C46 C45 175.3(5)
C42 C41 C46 C48 -177.1(5)
N4 C41 C46 C48 -3.3(7)
C41 N4 C49 N3 -179.8(4)
C41 N4 C49 C21 -0.8(7)
C39 N3 C49 N4 168.1(4)
C31 N3 C49 N4 -12.5(6)
C39 N3 C49 C21 -11.1(5)
C31 N3 C49 C21 168.3(4)
C25 C21 C49 N4 -82.2(7)
C22 C21 C49 N4 111.0(6)
Mo1 C21 C49 N4 -168.4(4)
C25 C21 C49 N3 96.9(6)
C22 C21 C49 N3 -69.9(6)
Mo1 C21 C49 N3 10.7(4)
C50 N5 C51 C56 -97.4(6)
C3 N5 C51 C56 81.3(6)
C50 N5 C51 C52 85.1(6)
C3 N5 C51 C52 -96.2(6)
C56 C51 C52 C53 3.8(8)
N5 C51 C52 C53 -178.7(5)
C56 C51 C52 C57 -176.3(5)
N5 C51 C52 C57 1.3(8)
C51 C52 C53 C54 -1.6(9)
C57 C52 C53 C54 178.5(6)
C52 C53 C54 C55 -0.7(10)
C53 C54 C55 C56 0.9(10)
C52 C51 C56 C55 -3.6(8)
N5 C51 C56 C55 178.9(5)
C52 C51 C56 C58 176.0(5)
N5 C51 C56 C58 -1.5(8)
C54 C55 C56 C51 1.3(9)
C54 C55 C56 C58 -178.3(6)
Mo2 O1 C50 N5 -177.2(3)
Mo2 O1 C50 Mo1 2.3(3)
C51 N5 C50 O1 177.2(4)
C3 N5 C50 O1 -1.5(7)
C51 N5 C50 Mo1 -2.1(7)
C3 N5 C50 Mo1 179.2(4)
C39 Mo1 C50 O1 -2.1(4)
C22 Mo1 C50 O1 129.5(3)
C21 Mo1 C50 O1 -161.7(6)
C23 Mo1 C50 O1 155.5(3)
C25 Mo1 C50 O1 -138.1(3)
C24 Mo1 C50 O1 -167.0(3)
S2 Mo1 C50 O1 -60.7(3)
S1 Mo1 C50 O1 56.9(3)
Mo2 Mo1 C50 O1 -1.9(3)
C39 Mo1 C50 N5 177.3(4)
C22 Mo1 C50 N5 -51.1(6)
C21 Mo1 C50 N5 17.7(10)
C23 Mo1 C50 N5 -25.2(5)
C25 Mo1 C50 N5 41.3(5)
C24 Mo1 C50 N5 12.4(5)
S2 Mo1 C50 N5 118.6(4)
S1 Mo1 C50 N5 -123.8(4)
Mo2 Mo1 C50 N5 177.4(5)
